data_1539906
loop_
_publ_author_name
'Brugger, R.M.'
'Bennion, R.B.'
'Worlton, T.G.'

_publ_section_title
;
 The crystal structure of bismuth-II at 26 kbar
;
_journal_name_full 'Physics Letters A'
_journal_page_first 714
_journal_page_last 717
_journal_volume 24
_journal_year 1967
_chemical_formula_sum Bi
_space_group_IT_number 12
_symmetry_space_group_name_Hall '-C 2y'
_symmetry_space_group_name_H-M 'C 1 2/m 1'
_cell_angle_alpha 90
_cell_angle_beta 110.33
_cell_angle_gamma 90
_cell_formula_units_Z 4
_cell_length_a 6.674
_cell_length_b 6.117
_cell_length_c 3.304
_cell_volume 126.483
_citation_journal_id_ASTM PYLAAG
_cod_data_source_file Brugger_PYLAAG_1967_267.cif
_cod_data_source_block Bi1
_cod_original_cell_volume 126.4829
_cod_original_formula_sum Bi1
_cod_database_code 1539906

loop_
_symmetry_equiv_pos_as_xyz
x,y,z
-x,y,-z
-x,-y,-z
x,-y,z
x+1/2,y+1/2,z
-x+1/2,y+1/2,-z
-x+1/2,-y+1/2,-z
x+1/2,-y+1/2,z

loop_
_atom_site_label
_atom_site_type_symbol
_atom_site_fract_x
_atom_site_fract_y
_atom_site_fract_z
_atom_site_occupancy
_atom_site_U_iso_or_equiv
Bi1 Bi 0.25 0 0.125 1 0.0
